data_1518550
loop_
_publ_author_name
'Merlani, Maia'
'Koyama, Yasuhito'
'Sato, Hiroyasu'
'Geng, Li'
'Barbakadze, Vakhtang'
'Chankvetadze, Bezhan'
'Nakano, Tamaki'

_publ_section_title
;
 Ring-opening polymerization of a 2,3-disubstituted oxirane leading to a
 polyether having a carbonyl--aromatic \p-stacked structure
;
_journal_issue 11
_journal_name_full 'Polym. Chem.'
_journal_page_first 1932
_journal_paper_doi 10.1039/C4PY01711K
_journal_volume 6
_journal_year 2015
_chemical_formula_moiety 'C20 H18 O5'
_chemical_formula_sum 'C20 H18 O5'
_chemical_formula_weight 338.36
_space_group_IT_number 2
_symmetry_cell_setting triclinic
_symmetry_Int_Tables_number 2
_symmetry_space_group_name_Hall '-P 1'
_symmetry_space_group_name_H-M 'P -1'
_atom_sites_solution_hydrogens geom
_atom_sites_solution_primary direct
_atom_sites_solution_secondary difmap
_audit_update_record
;
2014-12-10 deposited with the CCDC.
2015-01-16 downloaded from the CCDC.
;
_cell_angle_alpha 84.288(6)
_cell_angle_beta 81.394(6)
_cell_angle_gamma 73.131(5)
_cell_formula_units_Z 4
_cell_length_a 9.6559(3)
_cell_length_b 9.9869(3)
_cell_length_c 18.8822(5)
_cell_measurement_reflns_used 16034
_cell_measurement_temperature 93
_cell_measurement_theta_max 68.17
_cell_measurement_theta_min 4.63
_cell_volume 1719.86(10)
_computing_cell_refinement 'RAPID AUTO'
_computing_data_collection 'RAPID AUTO (Rigaku, ????)'
_computing_data_reduction 'RAPID AUTO'
_computing_molecular_graphics 'CrystalStructure 4.1'
_computing_publication_material 'CrystalStructure 4.1 (Rigaku, 2013)'
_computing_structure_refinement 'SHELXL97 (Sheldrick, 2008)'
_computing_structure_solution 'SHELXS97 (Sheldrick, 2008)'
_diffrn_ambient_temperature 93
_diffrn_detector_area_resol_mean 10.000
_diffrn_measured_fraction_theta_full 0.983
_diffrn_measured_fraction_theta_max 0.983
_diffrn_measurement_device_type 'Rigaku R-AXIS RAPID'
_diffrn_measurement_method \w
_diffrn_radiation_type 'Cu K\a'
_diffrn_radiation_wavelength 1.54187
_diffrn_reflns_av_R_equivalents 0.0339
_diffrn_reflns_limit_h_max 11
_diffrn_reflns_limit_h_min -11
_diffrn_reflns_limit_k_max 12
_diffrn_reflns_limit_k_min -12
_diffrn_reflns_limit_l_max 22
_diffrn_reflns_limit_l_min -21
_diffrn_reflns_number 20584
_diffrn_reflns_theta_full 68.18
_diffrn_reflns_theta_max 68.18
_diffrn_reflns_theta_min 4.63
_diffrn_standards_number 0
_exptl_absorpt_coefficient_mu 0.776
_exptl_absorpt_correction_T_max 0.908
_exptl_absorpt_correction_T_min 0.612
_exptl_absorpt_correction_type multi-scan
_exptl_absorpt_process_details 'ABSCOR (Rigaku, 1995)'
_exptl_crystal_colour colorless
_exptl_crystal_density_diffrn 1.307
_exptl_crystal_density_method 'not measured'
_exptl_crystal_description block
_exptl_crystal_F_000 712.00
_exptl_crystal_size_max 0.168
_exptl_crystal_size_mid 0.137
_exptl_crystal_size_min 0.125
_refine_diff_density_max 0.25
_refine_diff_density_min -0.24
_refine_ls_extinction_method none
_refine_ls_goodness_of_fit_ref 1.049
_refine_ls_hydrogen_treatment constr
_refine_ls_number_parameters 455
_refine_ls_number_reflns 6171
_refine_ls_number_restraints 0
_refine_ls_R_factor_gt 0.0522
_refine_ls_shift/su_max 0.000
_refine_ls_structure_factor_coef Fsqd
_refine_ls_weighting_details 'w = 1/[\s^2^(Fo^2^)+(0.0886P)^2^+0.0000P] where P=(Fo^2^+2Fc^2^)/3'
_refine_ls_weighting_scheme calc
_refine_ls_wR_factor_ref 0.1585
_reflns_number_gt 4219
_reflns_number_total 6171
_reflns_threshold_expression F^2^>2.0\s(F^2^)
_cod_data_source_file c4py01711k2.cif
_cod_data_source_block SX250
_cod_depositor_comments 'Adding full bibliography for 1518549--1518550.cif.'
_cod_database_code 1518550

loop_
_symmetry_equiv_pos_site_id
_symmetry_equiv_pos_as_xyz
1 +X,+Y,+Z
2 -X,-Y,-Z

loop_
_atom_site_label
_atom_site_type_symbol
_atom_site_fract_x
_atom_site_fract_y
_atom_site_fract_z
_atom_site_U_iso_or_equiv
_atom_site_adp_type
_atom_site_occupancy
_atom_site_symmetry_multiplicity
_atom_site_calc_flag
_atom_site_refinement_flags
O1 O 0.38040(15) 0.21775(14) 0.71107(7) 0.0414(4) Uani 1 2 d .
O2 O 0.46453(16) 0.37458(15) 0.75443(7) 0.0485(4) Uani 1 2 d .
O3 O 0.37547(15) 0.55149(14) 0.62569(7) 0.0418(4) Uani 1 2 d .
O4 O 0.13712(16) 0.07694(17) 0.66457(9) 0.0588(4) Uani 1 2 d .
O5 O 0.08594(16) 0.28266(17) 0.71468(8) 0.0557(4) Uani 1 2 d .
O6 O 0.58357(13) -0.15971(13) 0.75411(6) 0.0352(3) Uani 1 2 d .
O7 O 0.48920(14) -0.30779(14) 0.70904(7) 0.0403(3) Uani 1 2 d .
O8 O 0.57202(16) -0.49154(15) 0.83661(7) 0.0456(4) Uani 1 2 d .
O9 O 0.84682(14) -0.04580(15) 0.80756(7) 0.0448(4) Uani 1 2 d .
O10 O 0.87836(14) -0.23689(15) 0.74605(7) 0.0424(4) Uani 1 2 d .
C1 C 0.5688(2) 0.0987(2) 0.58139(11) 0.0421(5) Uani 1 2 d .
C2 C 0.6774(2) 0.0666(2) 0.62629(12) 0.0491(6) Uani 1 2 d .
C3 C 0.8156(3) 0.0809(2) 0.60191(13) 0.0545(6) Uani 1 2 d .
C4 C 0.8461(3) 0.1264(2) 0.53148(14) 0.0564(6) Uani 1 2 d .
C5 C 0.7406(3) 0.1593(2) 0.48588(13) 0.0535(6) Uani 1 2 d .
C6 C 0.6021(2) 0.1468(2) 0.51097(11) 0.0467(5) Uani 1 2 d .
C7 C 0.4194(2) 0.0810(2) 0.60850(11) 0.0451(5) Uani 1 2 d .
C8 C 0.3175(2) 0.2065(2) 0.64717(10) 0.0392(5) Uani 1 2 d .
C9 C 0.3065(2) 0.3464(2) 0.60497(10) 0.0374(5) Uani 1 2 d .
C10 C 0.3612(2) 0.4224(2) 0.64230(10) 0.0362(5) Uani 1 2 d .
C11 C 0.4082(2) 0.3432(2) 0.70798(11) 0.0405(5) Uani 1 2 d .
C12 C 0.2537(2) 0.3782(2) 0.53452(10) 0.0377(5) Uani 1 2 d .
C13 C 0.2847(2) 0.4872(2) 0.48929(10) 0.0412(5) Uani 1 2 d .
C14 C 0.2417(2) 0.5144(2) 0.42135(11) 0.0468(5) Uani 1 2 d .
C15 C 0.1660(3) 0.4334(2) 0.39748(11) 0.0506(6) Uani 1 2 d .
C16 C 0.1351(3) 0.3254(3) 0.44157(12) 0.0653(7) Uani 1 2 d .
C17 C 0.1771(3) 0.2975(3) 0.50948(12) 0.0556(6) Uani 1 2 d .
C18 C 0.1696(2) 0.1797(2) 0.67584(11) 0.0423(5) Uani 1 2 d .
C19 C -0.0539(2) 0.2662(3) 0.75096(12) 0.0552(6) Uani 1 2 d .
C20 C -0.0809(3) 0.3266(3) 0.82046(13) 0.0671(7) Uani 1 2 d .
C21 C 0.4081(2) -0.0498(2) 0.89002(10) 0.0395(5) Uani 1 2 d .
C22 C 0.3854(2) -0.1009(2) 0.96077(11) 0.0444(5) Uani 1 2 d .
C23 C 0.2536(3) -0.1262(2) 0.98821(13) 0.0557(6) Uani 1 2 d .
C24 C 0.1441(3) -0.1015(3) 0.94545(14) 0.0580(7) Uani 1 2 d .
C25 C 0.1633(2) -0.0491(2) 0.87537(13) 0.0543(6) Uani 1 2 d .
C26 C 0.2953(2) -0.0233(2) 0.84802(12) 0.0468(5) Uani 1 2 d .
C27 C 0.5547(2) -0.0288(2) 0.85839(10) 0.0382(5) Uani 1 2 d .
C28 C 0.6508(2) -0.1553(2) 0.81741(9) 0.0340(5) Uani 1 2 d .
C29 C 0.6575(2) -0.2968(2) 0.85792(10) 0.0348(5) Uani 1 2 d .
C30 C 0.5952(2) -0.3658(2) 0.82041(10) 0.0363(5) Uani 1 2 d .
C31 C 0.5489(2) -0.2817(2) 0.75569(10) 0.0360(5) Uani 1 2 d .
C32 C 0.7133(2) -0.3375(2) 0.92751(10) 0.0377(5) Uani 1 2 d .
C33 C 0.7909(2) -0.2593(2) 0.95484(11) 0.0472(6) Uani 1 2 d .
C34 C 0.8335(3) -0.2939(3) 1.02237(12) 0.0603(7) Uani 1 2 d .
C35 C 0.8035(3) -0.4062(3) 1.06349(12) 0.0632(7) Uani 1 2 d .
C36 C 0.7310(3) -0.4869(3) 1.03659(11) 0.0543(6) Uani 1 2 d .
C37 C 0.6854(2) -0.4524(2) 0.96943(10) 0.0427(5) Uani 1 2 d .
C38 C 0.8027(2) -0.1376(2) 0.79012(10) 0.0356(5) Uani 1 2 d .
C39 C 1.0317(2) -0.2419(2) 0.72260(10) 0.0437(5) Uani 1 2 d .
C40 C 1.1248(2) -0.3338(2) 0.77521(11) 0.0504(6) Uani 1 2 d .
H2 H 0.65649 0.03413 0.67462 0.0589 Uiso 1 2 calc R
H3 H 0.88822 0.05956 0.63334 0.0654 Uiso 1 2 calc R
H3A H 0.41966 0.57237 0.65616 0.0502 Uiso 1 2 calc R
H4 H 0.94082 0.13524 0.51424 0.0677 Uiso 1 2 calc R
H5 H 0.76267 0.19032 0.43742 0.0642 Uiso 1 2 calc R
H6 H 0.529 0.17138 0.47968 0.0560 Uiso 1 2 calc R
H7A H 0.43035 -0.00353 0.64174 0.0541 Uiso 1 2 calc R
H7B H 0.37435 0.06548 0.56738 0.0541 Uiso 1 2 calc R
H8 H 0.53712 -0.5137 0.80281 0.0547 Uiso 1 2 calc R
H13 H 0.33617 0.54396 0.50526 0.0495 Uiso 1 2 calc R
H14 H 0.26437 0.58902 0.39107 0.0562 Uiso 1 2 calc R
H15 H 0.13573 0.45227 0.35102 0.0608 Uiso 1 2 calc R
H16 H 0.08383 0.26887 0.42514 0.0784 Uiso 1 2 calc R
H17 H 0.15378 0.22277 0.53938 0.0667 Uiso 1 2 calc R
H19A H -0.1332 0.31496 0.72193 0.0662 Uiso 1 2 calc R
H19B H -0.05013 0.16572 0.75735 0.0662 Uiso 1 2 calc R
H20A H -0.1727 0.31461 0.84638 0.0805 Uiso 1 2 calc R
H20B H -0.08741 0.42673 0.8135 0.0805 Uiso 1 2 calc R
H20C H -0.00065 0.27918 0.84832 0.0805 Uiso 1 2 calc R
H22 H 0.46083 -0.11846 0.99043 0.0533 Uiso 1 2 calc R
H23 H 0.23868 -0.16078 1.03664 0.0669 Uiso 1 2 calc R
H24 H 0.05455 -0.12066 0.96436 0.0696 Uiso 1 2 calc R
H25 H 0.08703 -0.03094 0.84621 0.0652 Uiso 1 2 calc R
H26 H 0.30882 0.01308 0.79985 0.0561 Uiso 1 2 calc R
H27A H 0.60556 -0.01388 0.89745 0.0458 Uiso 1 2 calc R
H27B H 0.53917 0.05621 0.82538 0.0458 Uiso 1 2 calc R
H33 H 0.81414 -0.18256 0.92675 0.0566 Uiso 1 2 calc R
H34 H 0.8842 -0.23925 1.04079 0.0724 Uiso 1 2 calc R
H35 H 0.83249 -0.42829 1.11015 0.0759 Uiso 1 2 calc R
H36 H 0.71251 -0.5661 1.06427 0.0651 Uiso 1 2 calc R
H37 H 0.63443 -0.50758 0.9516 0.0513 Uiso 1 2 calc R
H39A H 1.04347 -0.14621 0.71962 0.0524 Uiso 1 2 calc R
H39B H 1.06223 -0.27952 0.6744 0.0524 Uiso 1 2 calc R
H40A H 1.22691 -0.33521 0.76047 0.0604 Uiso 1 2 calc R
H40B H 1.11562 -0.42928 0.77657 0.0604 Uiso 1 2 calc R
H40C H 1.09282 -0.29719 0.823 0.0604 Uiso 1 2 calc R

loop_
_atom_site_aniso_label
_atom_site_aniso_U_11
_atom_site_aniso_U_22
_atom_site_aniso_U_33
_atom_site_aniso_U_12
_atom_site_aniso_U_13
_atom_site_aniso_U_23
O1 0.0527(9) 0.0434(9) 0.0396(8) -0.0284(7) -0.0171(7) 0.0047(6)
O2 0.0655(10) 0.0497(10) 0.0442(8) -0.0313(8) -0.0255(7) 0.0053(7)
O3 0.0523(9) 0.0405(9) 0.0426(8) -0.0245(7) -0.0178(7) 0.0028(6)
O4 0.0532(10) 0.0570(11) 0.0783(12) -0.0327(8) -0.0137(8) -0.0002(9)
O5 0.0540(10) 0.0678(11) 0.0556(10) -0.0367(9) 0.0041(8) -0.0092(8)
O6 0.0387(8) 0.0422(8) 0.0328(7) -0.0221(6) -0.0111(6) 0.0028(6)
O7 0.0447(8) 0.0486(9) 0.0369(8) -0.0240(7) -0.0148(6) 0.0008(6)
O8 0.0607(10) 0.0459(9) 0.0441(8) -0.0317(8) -0.0225(7) 0.0063(7)
O9 0.0411(8) 0.0495(9) 0.0524(9) -0.0251(7) -0.0098(7) -0.0002(7)
O10 0.0359(8) 0.0557(10) 0.0418(8) -0.0223(7) -0.0041(6) -0.0045(7)
C1 0.0507(13) 0.0346(12) 0.0472(12) -0.0191(10) -0.0127(10) 0.0003(9)
C2 0.0544(14) 0.0467(14) 0.0551(14) -0.0272(11) -0.0172(11) 0.0099(11)
C3 0.0521(14) 0.0466(14) 0.0711(16) -0.0212(11) -0.0191(12) 0.0066(12)
C4 0.0482(14) 0.0449(14) 0.0774(17) -0.0192(11) 0.0004(13) -0.0039(12)
C5 0.0657(16) 0.0425(14) 0.0522(14) -0.0187(12) 0.0016(12) -0.0046(11)
C6 0.0536(14) 0.0405(13) 0.0481(13) -0.0145(11) -0.0091(11) -0.0052(10)
C7 0.0523(13) 0.0449(13) 0.0485(13) -0.0263(11) -0.0166(10) 0.0021(10)
C8 0.0441(12) 0.0468(13) 0.0352(11) -0.0223(10) -0.0149(9) 0.0020(9)
C9 0.0365(11) 0.0430(13) 0.0386(11) -0.0194(9) -0.0092(9) 0.0015(9)
C10 0.0400(11) 0.0370(12) 0.0381(11) -0.0200(9) -0.0093(9) 0.0013(9)
C11 0.0440(12) 0.0447(13) 0.0411(12) -0.0231(10) -0.0120(9) 0.0003(10)
C12 0.0380(11) 0.0428(12) 0.0373(11) -0.0176(10) -0.0091(9) -0.0011(9)
C13 0.0471(12) 0.0435(13) 0.0374(11) -0.0156(10) -0.0126(9) -0.0026(9)
C14 0.0568(14) 0.0501(14) 0.0406(12) -0.0237(11) -0.0144(10) 0.0028(10)
C15 0.0646(15) 0.0582(15) 0.0393(12) -0.0292(12) -0.0185(11) 0.0033(10)
C16 0.0885(19) 0.0786(19) 0.0527(15) -0.0523(16) -0.0341(14) 0.0091(13)
C17 0.0703(16) 0.0674(17) 0.0498(13) -0.0483(14) -0.0267(12) 0.0147(12)
C18 0.0499(13) 0.0474(14) 0.0396(12) -0.0257(11) -0.0181(10) 0.0061(10)
C19 0.0480(14) 0.0745(18) 0.0514(14) -0.0338(13) -0.0047(11) 0.0050(12)
C20 0.0533(15) 0.085(2) 0.0650(17) -0.0234(14) 0.0015(13) -0.0126(14)
C21 0.0426(12) 0.0401(12) 0.0425(12) -0.0209(10) -0.0062(9) -0.0051(9)
C22 0.0450(12) 0.0493(14) 0.0431(12) -0.0199(10) -0.0026(10) -0.0061(10)
C23 0.0637(16) 0.0557(16) 0.0518(14) -0.0289(13) 0.0089(12) -0.0094(11)
C24 0.0468(14) 0.0606(17) 0.0746(18) -0.0304(12) 0.0063(13) -0.0166(13)
C25 0.0400(13) 0.0584(16) 0.0710(17) -0.0209(11) -0.0096(12) -0.0086(13)
C26 0.0417(12) 0.0515(14) 0.0539(13) -0.0202(11) -0.0134(10) -0.0028(11)
C27 0.0429(12) 0.0420(12) 0.0370(11) -0.0210(10) -0.0103(9) -0.0017(9)
C28 0.0374(11) 0.0428(12) 0.0302(10) -0.0217(9) -0.0124(8) 0.0014(9)
C29 0.0338(11) 0.0420(12) 0.0357(11) -0.0204(9) -0.0086(8) 0.0002(9)
C30 0.0384(11) 0.0384(12) 0.0386(11) -0.0202(9) -0.0081(9) 0.0003(9)
C31 0.0322(11) 0.0452(13) 0.0363(11) -0.0196(9) -0.0059(8) -0.0011(9)
C32 0.0394(11) 0.0443(13) 0.0345(11) -0.0188(10) -0.0093(9) 0.0016(9)
C33 0.0529(14) 0.0580(15) 0.0438(12) -0.0342(12) -0.0180(10) 0.0096(10)
C34 0.0785(17) 0.0741(18) 0.0486(14) -0.0470(15) -0.0314(13) 0.0136(12)
C35 0.093(2) 0.0726(18) 0.0443(14) -0.0486(16) -0.0343(13) 0.0196(12)
C36 0.0725(16) 0.0600(16) 0.0424(13) -0.0374(13) -0.0192(11) 0.0145(11)
C37 0.0498(13) 0.0504(14) 0.0367(11) -0.0257(11) -0.0123(10) 0.0019(10)
C38 0.0385(11) 0.0416(12) 0.0326(11) -0.0186(10) -0.0135(9) 0.0062(9)
C39 0.0345(11) 0.0610(15) 0.0406(12) -0.0231(10) -0.0026(9) -0.0012(10)
C40 0.0460(13) 0.0602(15) 0.0475(13) -0.0186(11) -0.0084(10) -0.0007(11)

loop_
_atom_type_symbol
_atom_type_description
_atom_type_scat_dispersion_real
_atom_type_scat_dispersion_imag
_atom_type_scat_source
C C 0.0181 0.0091
;
International Tables for Crystallography
(1992, Vol. C, Tables 4.2.6.8 and 6.1.1.4)
;
H H 0.0000 0.0000
;
International Tables for Crystallography
(1992, Vol. C, Table 6.1.1.4)
;
O O 0.0492 0.0322
;
International Tables for Crystallography
(1992, Vol. C, Tables 4.2.6.8 and 6.1.1.4)
;

loop_
_geom_angle_atom_site_label_1
_geom_angle_atom_site_label_2
_geom_angle_atom_site_label_3
_geom_angle
_geom_angle_publ_flag
C8 O1 C11 109.48(15) yes
C18 O5 C19 117.3(2) yes
C28 O6 C31 110.00(14) yes
C38 O10 C39 116.69(18) yes
C2 C1 C6 118.1(2) yes
C2 C1 C7 120.74(18) yes
C6 C1 C7 121.1(2) yes
C1 C2 C3 121.4(2) yes
C2 C3 C4 119.2(2) yes
C3 C4 C5 120.7(2) yes
C4 C5 C6 119.8(2) yes
C1 C6 C5 120.8(2) yes
C1 C7 C8 113.4(2) yes
O1 C8 C7 107.28(15) yes
O1 C8 C9 104.60(18) yes
O1 C8 C18 104.81(15) yes
C7 C8 C9 114.00(15) yes
C7 C8 C18 110.82(19) yes
C9 C8 C18 114.44(16) yes
C8 C9 C10 107.00(17) yes
C8 C9 C12 122.9(2) yes
C10 C9 C12 129.96(19) yes
O3 C10 C9 128.38(18) yes
O3 C10 C11 121.4(2) yes
C9 C10 C11 110.18(19) yes
O1 C11 O2 121.33(18) yes
O1 C11 C10 108.72(19) yes
O2 C11 C10 130.0(2) yes
C9 C12 C13 120.4(2) yes
C9 C12 C17 121.67(19) yes
C13 C12 C17 117.90(19) yes
C12 C13 C14 121.1(2) yes
C13 C14 C15 120.2(2) yes
C14 C15 C16 119.3(2) yes
C15 C16 C17 121.0(3) yes
C12 C17 C16 120.5(2) yes
O4 C18 O5 125.3(2) yes
O4 C18 C8 123.77(18) yes
O5 C18 C8 111.0(2) yes
O5 C19 C20 107.9(2) yes
C22 C21 C26 118.7(2) yes
C22 C21 C27 120.70(19) yes
C26 C21 C27 120.59(17) yes
C21 C22 C23 120.4(2) yes
C22 C23 C24 120.1(2) yes
C23 C24 C25 120.6(2) yes
C24 C25 C26 119.2(2) yes
C21 C26 C25 121.0(2) yes
C21 C27 C28 111.68(18) yes
O6 C28 C27 107.42(14) yes
O6 C28 C29 104.35(17) yes
O6 C28 C38 106.34(13) yes
C27 C28 C29 114.20(14) yes
C27 C28 C38 111.32(18) yes
C29 C28 C38 112.52(15) yes
C28 C29 C30 106.96(17) yes
C28 C29 C32 123.68(19) yes
C30 C29 C32 129.20(19) yes
O8 C30 C29 128.24(18) yes
O8 C30 C31 121.5(2) yes
C29 C30 C31 110.24(19) yes
O6 C31 O7 121.84(17) yes
O6 C31 C30 108.42(18) yes
O7 C31 C30 129.7(2) yes
C29 C32 C33 121.14(19) yes
C29 C32 C37 120.5(2) yes
C33 C32 C37 118.28(19) yes
C32 C33 C34 120.1(2) yes
C33 C34 C35 121.0(3) yes
C34 C35 C36 119.7(2) yes
C35 C36 C37 120.1(2) yes
C32 C37 C36 120.8(2) yes
O9 C38 O10 125.18(18) yes
O9 C38 C28 123.64(16) yes
O10 C38 C28 111.18(19) yes
O10 C39 C40 109.27(16) yes
C10 O3 H3A 109.473 no
C30 O8 H8 109.470 no
C1 C2 H2 119.314 no
C3 C2 H2 119.315 no
C2 C3 H3 120.414 no
C4 C3 H3 120.410 no
C3 C4 H4 119.642 no
C5 C4 H4 119.668 no
C4 C5 H5 120.112 no
C6 C5 H5 120.107 no
C1 C6 H6 119.577 no
C5 C6 H6 119.585 no
C1 C7 H7A 108.888 no
C1 C7 H7B 108.896 no
C8 C7 H7A 108.885 no
C8 C7 H7B 108.890 no
H7A C7 H7B 107.727 no
C12 C13 H13 119.437 no
C14 C13 H13 119.438 no
C13 C14 H14 119.916 no
C15 C14 H14 119.917 no
C14 C15 H15 120.369 no
C16 C15 H15 120.370 no
C15 C16 H16 119.484 no
C17 C16 H16 119.471 no
C12 C17 H17 119.755 no
C16 C17 H17 119.743 no
O5 C19 H19A 110.119 no
O5 C19 H19B 110.119 no
C20 C19 H19A 110.118 no
C20 C19 H19B 110.124 no
H19A C19 H19B 108.439 no
C19 C20 H20A 109.479 no
C19 C20 H20B 109.477 no
C19 C20 H20C 109.472 no
H20A C20 H20B 109.470 no
H20A C20 H20C 109.462 no
H20B C20 H20C 109.466 no
C21 C22 H22 119.828 no
C23 C22 H22 119.819 no
C22 C23 H23 119.943 no
C24 C23 H23 119.946 no
C23 C24 H24 119.691 no
C25 C24 H24 119.690 no
C24 C25 H25 120.397 no
C26 C25 H25 120.403 no
C21 C26 H26 119.487 no
C25 C26 H26 119.477 no
C21 C27 H27A 109.291 no
C21 C27 H27B 109.281 no
C28 C27 H27A 109.283 no
C28 C27 H27B 109.287 no
H27A C27 H27B 107.946 no
C32 C33 H33 119.962 no
C34 C33 H33 119.959 no
C33 C34 H34 119.498 no
C35 C34 H34 119.510 no
C34 C35 H35 120.145 no
C36 C35 H35 120.149 no
C35 C36 H36 119.961 no
C37 C36 H36 119.950 no
C32 C37 H37 119.599 no
C36 C37 H37 119.594 no
O10 C39 H39A 109.821 no
O10 C39 H39B 109.825 no
C40 C39 H39A 109.820 no
C40 C39 H39B 109.821 no
H39A C39 H39B 108.274 no
C39 C40 H40A 109.473 no
C39 C40 H40B 109.472 no
C39 C40 H40C 109.471 no
H40A C40 H40B 109.471 no
H40A C40 H40C 109.466 no
H40B C40 H40C 109.474 no

loop_
_geom_bond_atom_site_label_1
_geom_bond_atom_site_label_2
_geom_bond_distance
_geom_bond_publ_flag
O1 C8 1.457(3) yes
O1 C11 1.349(3) yes
O2 C11 1.208(3) yes
O3 C10 1.338(3) yes
O4 C18 1.203(3) yes
O5 C18 1.319(2) yes
O5 C19 1.465(3) yes
O6 C28 1.453(2) yes
O6 C31 1.350(3) yes
O7 C31 1.209(3) yes
O8 C30 1.337(3) yes
O9 C38 1.208(3) yes
O10 C38 1.331(2) yes
O10 C39 1.468(2) yes
C1 C2 1.392(3) yes
C1 C6 1.392(3) yes
C1 C7 1.511(3) yes
C2 C3 1.388(3) yes
C3 C4 1.379(3) yes
C4 C5 1.378(4) yes
C5 C6 1.387(3) yes
C7 C8 1.525(3) yes
C8 C9 1.521(3) yes
C8 C18 1.538(3) yes
C9 C10 1.342(3) yes
C9 C12 1.468(3) yes
C10 C11 1.461(3) yes
C12 C13 1.389(3) yes
C12 C17 1.395(4) yes
C13 C14 1.384(3) yes
C14 C15 1.381(4) yes
C15 C16 1.371(3) yes
C16 C17 1.381(3) yes
C19 C20 1.455(4) yes
C21 C22 1.391(3) yes
C21 C26 1.391(3) yes
C21 C27 1.516(3) yes
C22 C23 1.384(3) yes
C23 C24 1.376(4) yes
C24 C25 1.380(3) yes
C25 C26 1.387(3) yes
C27 C28 1.535(3) yes
C28 C29 1.527(3) yes
C28 C38 1.535(3) yes
C29 C30 1.343(3) yes
C29 C32 1.470(3) yes
C30 C31 1.463(3) yes
C32 C33 1.405(4) yes
C32 C37 1.397(3) yes
C33 C34 1.379(3) yes
C34 C35 1.376(4) yes
C35 C36 1.383(4) yes
C36 C37 1.383(3) yes
C39 C40 1.498(3) yes
O3 H3A 0.840 no
O8 H8 0.840 no
C2 H2 0.950 no
C3 H3 0.950 no
C4 H4 0.950 no
C5 H5 0.950 no
C6 H6 0.950 no
C7 H7A 0.990 no
C7 H7B 0.990 no
C13 H13 0.950 no
C14 H14 0.950 no
C15 H15 0.950 no
C16 H16 0.950 no
C17 H17 0.950 no
C19 H19A 0.990 no
C19 H19B 0.990 no
C20 H20A 0.980 no
C20 H20B 0.980 no
C20 H20C 0.980 no
C22 H22 0.950 no
C23 H23 0.950 no
C24 H24 0.950 no
C25 H25 0.950 no
C26 H26 0.950 no
C27 H27A 0.990 no
C27 H27B 0.990 no
C33 H33 0.950 no
C34 H34 0.950 no
C35 H35 0.950 no
C36 H36 0.950 no
C37 H37 0.950 no
C39 H39A 0.990 no
C39 H39B 0.990 no
C40 H40A 0.980 no
C40 H40B 0.980 no
C40 H40C 0.980 no

loop_
_geom_contact_atom_site_label_1
_geom_contact_atom_site_label_2
_geom_contact_distance
_geom_contact_publ_flag
_geom_contact_site_symmetry_2
O1 O3 3.5457(19) no .
O1 O4 3.324(3) no .
O1 O5 2.718(2) no .
O1 C1 2.951(2) no .
O1 C2 3.108(2) no .
O2 O3 2.9426(18) no .
O2 C8 3.443(3) no .
O2 C9 3.474(3) no .
O3 C12 3.117(3) no .
O3 C13 3.024(3) no .
O4 C7 2.782(3) no .
O4 C9 3.547(3) no .
O4 C17 3.528(3) no .
O4 C19 2.707(3) no .
O5 C9 2.905(2) no .
O5 C10 3.400(3) no .
O5 C11 3.320(3) no .
O6 O8 3.5435(19) no .
O6 O9 3.384(2) no .
O6 O10 2.7092(18) no .
O6 C21 2.973(2) no .
O6 C26 3.091(2) no .
O7 O8 2.9418(18) no .
O7 C28 3.449(3) no .
O7 C29 3.477(3) no .
O8 C32 3.101(3) no .
O8 C37 2.984(3) no .
O9 C27 2.802(2) no .
O9 C29 3.492(3) no .
O9 C33 3.407(2) no .
O9 C39 2.708(2) no .
O9 C40 3.351(2) no .
O10 C29 2.917(2) no .
O10 C30 3.412(3) no .
O10 C31 3.315(3) no .
C1 C4 2.785(3) no .
C1 C9 2.995(3) no .
C1 C10 3.475(3) no .
C1 C11 3.454(3) no .
C2 C5 2.759(3) no .
C2 C8 3.327(3) no .
C2 C11 3.500(3) no .
C3 C6 2.771(3) no .
C6 C8 3.429(3) no .
C6 C9 3.340(3) no .
C6 C12 3.478(3) no .
C7 C10 3.400(3) no .
C7 C11 3.339(3) no .
C7 C12 3.226(3) no .
C7 C17 3.348(3) no .
C8 C17 3.048(3) no .
C10 C13 3.050(3) no .
C10 C18 3.412(3) no .
C11 C18 3.338(4) no .
C12 C15 2.796(3) no .
C12 C18 3.308(3) no .
C13 C16 2.746(4) no .
C14 C17 2.758(3) no .
C17 C18 3.241(3) no .
C18 C20 3.496(3) no .
C21 C24 2.778(3) no .
C21 C29 2.943(2) no .
C21 C30 3.429(3) no .
C21 C31 3.457(3) no .
C21 C32 3.570(3) no .
C22 C25 2.774(3) no .
C22 C28 3.405(3) no .
C22 C29 3.278(3) no .
C22 C32 3.370(3) no .
C23 C26 2.758(3) no .
C26 C28 3.284(3) no .
C26 C31 3.413(3) no .
C27 C30 3.410(3) no .
C27 C31 3.351(3) no .
C27 C32 3.258(3) no .
C27 C33 3.344(3) no .
C28 C33 3.057(3) no .
C30 C37 3.039(3) no .
C30 C38 3.404(3) no .
C31 C38 3.348(3) no .
C32 C35 2.792(3) no .
C32 C38 3.280(3) no .
C33 C36 2.771(3) no .
C33 C38 3.223(3) no .
C34 C37 2.758(4) no .
C38 C40 3.147(3) no .
O1 C26 3.526(3) no .
O2 O7 3.270(2) no 1_565
O2 O8 2.641(2) no 1_565
O2 C30 3.589(3) no 1_565
O3 O7 2.741(2) no 1_565
O3 C5 3.414(2) no 2_666
O3 C13 3.596(2) no 2_666
O3 C14 3.551(3) no 2_666
O3 C40 3.483(2) no 1_465
O4 C3 3.473(3) no 1_455
O6 C2 3.347(3) no .
O7 O2 3.270(2) no 1_545
O7 O3 2.741(2) no 1_545
O7 C15 3.574(2) no 2_656
O8 O2 2.641(2) no 1_545
O8 C20 3.301(3) no 1_645
O8 C36 3.536(3) no 2_647
O9 C19 3.541(3) no 1_655
O9 C25 3.476(3) no 1_655
C2 O6 3.347(3) no .
C3 O4 3.473(3) no 1_655
C4 C4 3.436(3) no 2_756
C5 O3 3.414(2) no 2_666
C5 C13 3.542(3) no 2_666
C6 C7 3.427(3) no 2_656
C7 C6 3.427(3) no 2_656
C13 O3 3.596(2) no 2_666
C13 C5 3.542(3) no 2_666
C14 O3 3.551(3) no 2_666
C15 O7 3.574(2) no 2_656
C19 O9 3.541(3) no 1_455
C20 O8 3.301(3) no 1_465
C24 C24 3.456(3) no 2_557
C25 O9 3.476(3) no 1_455
C26 O1 3.526(3) no .
C30 O2 3.589(3) no 1_545
C36 O8 3.536(3) no 2_647
C40 O3 3.483(2) no 1_645
O1 H2 2.7943 no .
O1 H7A 2.5687 no .
O1 H7B 3.2554 no .
O2 H3A 2.5587 no .
O3 H13 2.3727 no .
O4 H7A 2.6892 no .
O4 H7B 2.6944 no .
O4 H17 2.6593 no .
O4 H19A 3.1148 no .
O4 H19B 2.3570 no .
O5 H17 3.3558 no .
O5 H20A 3.2187 no .
O5 H20B 2.5604 no .
O5 H20C 2.5369 no .
O6 H26 2.7778 no .
O6 H27A 3.2600 no .
O6 H27B 2.5521 no .
O7 H8 2.5585 no .
O8 H37 2.3172 no .
O9 H27A 2.6273 no .
O9 H27B 2.8264 no .
O9 H33 2.5408 no .
O9 H39A 2.3772 no .
O9 H39B 3.5892 no .
O9 H40C 2.9378 no .
O10 H33 3.4440 no .
O10 H40A 3.2662 no .
O10 H40B 2.6253 no .
O10 H40C 2.6009 no .
C1 H3 3.2799 no .
C1 H5 3.2722 no .
C2 H4 3.2450 no .
C2 H6 3.2484 no .
C2 H7A 2.6430 no .
C2 H7B 3.2855 no .
C3 H5 3.2523 no .
C4 H2 3.2417 no .
C4 H6 3.2470 no .
C5 H3 3.2539 no .
C6 H2 3.2468 no .
C6 H4 3.2490 no .
C6 H7A 3.2530 no .
C6 H7B 2.6062 no .
C7 H2 2.6716 no .
C7 H6 2.6831 no .
C7 H17 2.9684 no .
C8 H2 3.3180 no .
C8 H6 3.4885 no .
C8 H17 2.7230 no .
C9 H3A 3.0664 no .
C9 H6 3.2231 no .
C9 H7A 3.3856 no .
C9 H7B 2.8271 no .
C9 H13 2.6358 no .
C9 H17 2.6723 no .
C10 H13 2.7604 no .
C11 H2 3.3634 no .
C11 H3A 2.4243 no .
C12 H6 2.9699 no .
C12 H7B 3.0359 no .
C12 H14 3.2690 no .
C12 H16 3.2638 no .
C13 H6 3.3486 no .
C13 H15 3.2560 no .
C13 H17 3.2474 no .
C14 H16 3.2317 no .
C15 H13 3.2498 no .
C15 H17 3.2473 no .
C16 H14 3.2329 no .
C17 H6 3.2452 no .
C17 H7B 2.7836 no .
C17 H13 3.2466 no .
C17 H15 3.2527 no .
C18 H7A 2.6787 no .
C18 H7B 2.7105 no .
C18 H17 2.5898 no .
C18 H19A 2.8833 no .
C18 H19B 2.4582 no .
C18 H20C 3.5201 no .
C21 H23 3.2642 no .
C21 H25 3.2754 no .
C22 H24 3.2482 no .
C22 H26 3.2513 no .
C22 H27A 2.6089 no .
C22 H27B 3.2585 no .
C23 H25 3.2521 no .
C24 H22 3.2479 no .
C24 H26 3.2431 no .
C25 H23 3.2500 no .
C26 H22 3.2535 no .
C26 H24 3.2455 no .
C26 H27A 3.2975 no .
C26 H27B 2.6599 no .
C27 H22 2.6815 no .
C27 H26 2.6741 no .
C27 H33 2.9395 no .
C28 H22 3.4967 no .
C28 H26 3.2916 no .
C28 H33 2.7273 no .
C29 H8 3.0658 no .
C29 H22 3.2466 no .
C29 H27A 2.8769 no .
C29 H27B 3.3988 no .
C29 H33 2.6764 no .
C29 H37 2.6502 no .
C30 H37 2.7488 no .
C31 H8 2.4262 no .
C31 H26 3.2687 no .
C32 H22 2.9487 no .
C32 H27A 3.1163 no .
C32 H34 3.2676 no .
C32 H36 3.2727 no .
C33 H22 3.0878 no .
C33 H27A 2.8092 no .
C33 H35 3.2531 no .
C33 H37 3.2659 no .
C33 H40C 3.4948 no .
C34 H36 3.2435 no .
C35 H33 3.2515 no .
C35 H37 3.2511 no .
C36 H34 3.2418 no .
C37 H22 3.4339 no .
C37 H33 3.2668 no .
C37 H35 3.2546 no .
C38 H27A 2.6904 no .
C38 H27B 2.7493 no .
C38 H33 2.5875 no .
C38 H39A 2.4826 no .
C38 H39B 3.1587 no .
C38 H40B 3.5336 no .
C38 H40C 2.9160 no .
H2 H3 2.3339 no .
H2 H7A 2.4947 no .
H2 H7B 3.5567 no .
H3 H4 2.3301 no .
H3A H13 3.1353 no .
H4 H5 2.3247 no .
H5 H6 2.3328 no .
H6 H7A 3.5145 no .
H6 H7B 2.4328 no .
H6 H17 3.5319 no .
H7B H17 2.3480 no .
H8 H37 3.1044 no .
H13 H14 2.3249 no .
H14 H15 2.3348 no .
H15 H16 2.3189 no .
H16 H17 2.3193 no .
H19A H20A 2.3234 no .
H19A H20B 2.3088 no .
H19A H20C 2.8178 no .
H19B H20A 2.3062 no .
H19B H20B 2.8178 no .
H19B H20C 2.3259 no .
H22 H23 2.3311 no .
H22 H27A 2.4236 no .
H22 H27B 3.5080 no .
H22 H33 3.3395 no .
H23 H24 2.3212 no .
H24 H25 2.3311 no .
H25 H26 2.3355 no .
H26 H27A 3.5654 no .
H26 H27B 2.5067 no .
H27A H33 2.3193 no .
H33 H34 2.3208 no .
H33 H40C 3.0774 no .
H34 H35 2.3212 no .
H35 H36 2.3345 no .
H36 H37 2.3265 no .
H39A H40A 2.3396 no .
H39A H40B 2.8477 no .
H39A H40C 2.3636 no .
H39B H40A 2.3578 no .
H39B H40B 2.3453 no .
H39B H40C 2.8479 no .
O1 H26 2.6939 no .
O1 H27B 2.9109 no .
O2 H8 1.8491 no 1_565
O2 H14 3.5684 no 2_666
O2 H27B 3.2457 no .
O2 H35 3.4981 no 2_657
O2 H40A 3.1314 no 1_465
O2 H40B 3.3576 no 1_465
O3 H5 2.7778 no 2_666
O3 H6 3.5080 no 2_666
O3 H13 3.4123 no 2_666
O3 H14 3.3302 no 2_666
O3 H39B 3.0588 no 1_465
O3 H40A 2.8902 no 1_465
O3 H40B 3.4841 no 1_465
O4 H3 2.6154 no 1_455
O4 H4 3.5538 no 1_455
O4 H5 3.2765 no 2_656
O4 H25 3.4969 no .
O4 H26 3.1638 no .
O4 H39A 2.7004 no 1_455
O5 H15 3.1592 no 2_566
O5 H26 3.3582 no .
O5 H40B 3.3124 no 1_465
O6 H2 2.5284 no .
O6 H7A 2.8399 no .
O7 H3A 1.9456 no 1_545
O7 H7A 3.1010 no .
O7 H14 3.5994 no 2_656
O7 H15 3.5423 no 2_656
O7 H40A 2.6544 no 1_455
O8 H19A 3.5102 no 1_645
O8 H20A 2.6746 no 1_645
O8 H20B 3.1232 no 1_645
O8 H36 3.0233 no 2_647
O9 H2 3.2320 no .
O9 H3 3.3542 no .
O9 H19B 2.6249 no 1_655
O9 H25 2.5811 no 1_655
O10 H2 3.2415 no .
O10 H3 3.4860 no .
O10 H15 3.0057 no 2_656
O10 H16 3.2355 no 2_656
O10 H20B 3.4127 no 1_645
C1 H6 3.4528 no 2_656
C1 H7B 3.2886 no 2_656
C3 H4 3.3843 no 2_756
C3 H14 3.1720 no 2_666
C3 H16 3.4120 no 2_656
C3 H19A 3.5927 no 1_655
C3 H39A 3.5341 no .
C4 H4 2.9334 no 2_756
C4 H13 3.3111 no 2_666
C4 H14 3.1550 no 2_666
C4 H16 3.3575 no 1_655
C4 H17 3.4053 no 1_655
C5 H4 3.5863 no 2_756
C5 H7B 3.0839 no 2_656
C5 H13 2.8546 no 2_666
C5 H14 3.5749 no 2_666
C6 H7A 3.4367 no 2_656
C6 H7B 2.6417 no 2_656
C6 H13 3.2884 no 2_666
C7 H6 3.0383 no 2_656
C8 H26 3.3111 no .
C10 H14 3.5466 no 2_666
C10 H39B 3.5230 no 1_465
C10 H40A 3.3029 no 1_465
C10 H40B 3.3398 no 1_465
C11 H8 3.0014 no 1_565
C11 H27B 3.4926 no .
C11 H40A 3.3487 no 1_465
C11 H40B 3.2537 no 1_465
C13 H5 3.5131 no 2_666
C13 H13 3.5997 no 2_666
C14 H3A 3.2803 no 2_666
C14 H19A 3.1962 no 2_566
C15 H19A 3.1818 no 2_566
C15 H39B 3.5124 no 2_656
C16 H4 3.1282 no 1_455
C16 H39B 3.2540 no 2_656
C17 H4 3.1459 no 1_455
C18 H3 3.4933 no 1_455
C18 H26 2.9876 no .
C19 H3 3.3853 no 1_455
C19 H14 3.5451 no 2_566
C19 H15 3.2130 no 2_566
C19 H25 3.3497 no .
C20 H23 3.4192 no 2_557
C20 H25 3.4852 no .
C20 H34 3.3620 no 2_657
C20 H35 3.3343 no 2_657
C20 H37 3.5452 no 1_465
C20 H40B 3.4699 no 1_465
C21 H22 3.5165 no 2_657
C21 H34 3.5952 no 2_657
C22 H22 3.2480 no 2_657
C22 H27A 3.0375 no 2_657
C23 H20A 3.5857 no 2_557
C23 H24 3.3347 no 2_557
C23 H27A 3.3246 no 2_657
C23 H33 3.4667 no 2_657
C23 H34 3.5207 no 2_657
C23 H36 3.2335 no 2_647
C24 H24 2.9677 no 2_557
C24 H33 3.5811 no 1_455
C24 H34 3.4047 no 1_455
C24 H34 3.3670 no 2_657
C24 H36 3.2170 no 2_647
C24 H40C 3.3490 no 1_455
C25 H19B 3.4166 no .
C25 H20C 3.2269 no .
C25 H34 3.3066 no 2_657
C25 H40C 3.0409 no 1_455
C26 H20C 3.5041 no .
C26 H34 3.4140 no 2_657
C27 H2 3.5079 no .
C27 H22 3.3034 no 2_657
C28 H2 3.1388 no .
C29 H20B 3.2079 no 1_645
C30 H20A 3.3639 no 1_645
C30 H20B 3.1545 no 1_645
C31 H3A 3.0850 no 1_545
C31 H7A 3.3701 no .
C31 H15 3.4745 no 2_656
C31 H40A 3.2912 no 1_455
C32 H20B 3.3198 no 1_645
C33 H24 3.2653 no 1_655
C34 H20C 3.1588 no 2_657
C34 H24 3.1330 no 1_655
C35 H20C 3.2830 no 2_657
C35 H40B 3.3768 no 2_747
C35 H40C 3.4679 no 2_747
C36 H37 3.5183 no 2_647
C36 H40C 3.5575 no 2_747
C37 H20A 3.3109 no 1_645
C37 H20B 3.4895 no 1_645
C37 H37 3.3373 no 2_647
C38 H2 2.9093 no .
C38 H3 3.5177 no .
C38 H25 3.5474 no 1_655
C39 H3 3.3304 no .
C39 H5 3.4390 no 2_756
C39 H15 3.4905 no 2_656
C39 H16 3.2177 no 2_656
C39 H25 3.4897 no 1_655
C40 H3A 3.3155 no 1_645
C40 H20B 3.5348 no 1_645
C40 H25 3.3320 no 1_655
C40 H35 3.0288 no 2_747
C40 H36 3.5445 no 2_747
H2 O6 2.5284 no .
H2 O9 3.2320 no .
H2 O10 3.2415 no .
H2 C27 3.5079 no .
H2 C28 3.1388 no .
H2 C38 2.9093 no .
H2 H27B 2.9070 no .
H3 O4 2.6154 no 1_655
H3 O9 3.3542 no .
H3 O10 3.4860 no .
H3 C18 3.4933 no 1_655
H3 C19 3.3853 no 1_655
H3 C38 3.5177 no .
H3 C39 3.3304 no .
H3 H4 3.4805 no 2_756
H3 H14 3.4031 no 2_666
H3 H16 3.4884 no 2_656
H3 H17 3.5872 no 1_655
H3 H19A 3.1283 no 1_655
H3 H19B 2.8704 no 1_655
H3 H39A 2.7205 no .
H3 H39B 3.3848 no .
H3A O7 1.9456 no 1_565
H3A C14 3.2803 no 2_666
H3A C31 3.0850 no 1_565
H3A C40 3.3155 no 1_465
H3A H5 3.0846 no 2_666
H3A H6 3.5246 no 2_666
H3A H8 3.0973 no 1_565
H3A H14 3.0528 no 2_666
H3A H39B 3.3168 no 1_465
H3A H40A 2.5423 no 1_465
H3A H40B 3.4368 no 1_465
H4 O4 3.5538 no 1_655
H4 C3 3.3843 no 2_756
H4 C4 2.9334 no 2_756
H4 C5 3.5863 no 2_756
H4 C16 3.1282 no 1_655
H4 C17 3.1459 no 1_655
H4 H3 3.4805 no 2_756
H4 H4 2.6843 no 2_756
H4 H13 3.5553 no 2_666
H4 H14 3.3851 no 2_666
H4 H16 2.5388 no 1_655
H4 H17 2.5760 no 1_655
H5 O3 2.7778 no 2_666
H5 O4 3.2765 no 2_656
H5 C13 3.5131 no 2_666
H5 C39 3.4390 no 2_756
H5 H3A 3.0846 no 2_666
H5 H7A 3.5488 no 2_656
H5 H7B 3.2138 no 2_656
H5 H13 2.8138 no 2_666
H5 H16 3.3832 no 1_655
H5 H39A 3.2575 no 2_756
H5 H39B 2.7462 no 2_756
H6 O3 3.5080 no 2_666
H6 C1 3.4528 no 2_656
H6 C7 3.0383 no 2_656
H6 H3A 3.5246 no 2_666
H6 H7A 2.8869 no 2_656
H6 H7B 2.4790 no 2_656
H6 H13 3.5039 no 2_666
H7A O6 2.8399 no .
H7A O7 3.1010 no .
H7A C6 3.4367 no 2_656
H7A C31 3.3701 no .
H7A H5 3.5488 no 2_656
H7A H6 2.8869 no 2_656
H7A H26 3.0422 no .
H7B C1 3.2886 no 2_656
H7B C5 3.0839 no 2_656
H7B C6 2.6417 no 2_656
H7B H5 3.2138 no 2_656
H7B H6 2.4790 no 2_656
H7B H7B 3.3236 no 2_656
H8 O2 1.8491 no 1_545
H8 C11 3.0014 no 1_545
H8 H3A 3.0973 no 1_545
H8 H19A 3.3613 no 1_645
H8 H20A 3.0147 no 1_645
H8 H20B 3.5330 no 1_645
H8 H36 3.1964 no 2_647
H8 H40A 3.1817 no 1_455
H13 O3 3.4123 no 2_666
H13 C4 3.3111 no 2_666
H13 C5 2.8546 no 2_666
H13 C6 3.2884 no 2_666
H13 C13 3.5997 no 2_666
H13 H4 3.5553 no 2_666
H13 H5 2.8138 no 2_666
H13 H6 3.5039 no 2_666
H13 H13 3.0091 no 2_666
H14 O2 3.5684 no 2_666
H14 O3 3.3302 no 2_666
H14 O7 3.5994 no 2_656
H14 C3 3.1720 no 2_666
H14 C4 3.1550 no 2_666
H14 C5 3.5749 no 2_666
H14 C10 3.5466 no 2_666
H14 C19 3.5451 no 2_566
H14 H3 3.4031 no 2_666
H14 H3A 3.0528 no 2_666
H14 H4 3.3851 no 2_666
H14 H19A 2.6025 no 2_566
H15 O5 3.1592 no 2_566
H15 O7 3.5423 no 2_656
H15 O10 3.0057 no 2_656
H15 C19 3.2130 no 2_566
H15 C31 3.4745 no 2_656
H15 C39 3.4905 no 2_656
H15 H19A 2.5771 no 2_566
H15 H20B 3.2692 no 2_566
H15 H39B 3.0354 no 2_656
H16 O10 3.2355 no 2_656
H16 C3 3.4120 no 2_656
H16 C4 3.3575 no 1_455
H16 C39 3.2177 no 2_656
H16 H3 3.4884 no 2_656
H16 H4 2.5388 no 1_455
H16 H5 3.3832 no 1_455
H16 H39B 2.4899 no 2_656
H17 C4 3.4053 no 1_455
H17 H3 3.5872 no 1_455
H17 H4 2.5760 no 1_455
H19A O8 3.5102 no 1_465
H19A C3 3.5927 no 1_455
H19A C14 3.1962 no 2_566
H19A C15 3.1818 no 2_566
H19A H3 3.1283 no 1_455
H19A H8 3.3613 no 1_465
H19A H14 2.6025 no 2_566
H19A H15 2.5771 no 2_566
H19B O9 2.6249 no 1_455
H19B C25 3.4166 no .
H19B H3 2.8704 no 1_455
H19B H25 2.6317 no .
H19B H26 3.5360 no .
H19B H39A 3.1055 no 1_455
H20A O8 2.6746 no 1_465
H20A C23 3.5857 no 2_557
H20A C30 3.3639 no 1_465
H20A C37 3.3109 no 1_465
H20A H8 3.0147 no 1_465
H20A H23 2.6677 no 2_557
H20A H37 2.8714 no 1_465
H20B O8 3.1232 no 1_465
H20B O10 3.4127 no 1_465
H20B C29 3.2079 no 1_465
H20B C30 3.1545 no 1_465
H20B C32 3.3198 no 1_465
H20B C37 3.4895 no 1_465
H20B C40 3.5348 no 1_465
H20B H8 3.5330 no 1_465
H20B H15 3.2692 no 2_566
H20B H35 3.0375 no 2_657
H20B H37 3.4156 no 1_465
H20B H40B 2.7249 no 1_465
H20C C25 3.2269 no .
H20C C26 3.5041 no .
H20C C34 3.1588 no 2_657
H20C C35 3.2830 no 2_657
H20C H23 3.3123 no 2_557
H20C H25 2.9670 no .
H20C H26 3.4477 no .
H20C H34 2.4669 no 2_657
H20C H35 2.7360 no 2_657
H20C H40B 3.4971 no 1_465
H22 C21 3.5165 no 2_657
H22 C22 3.2480 no 2_657
H22 C27 3.3034 no 2_657
H22 H22 2.7554 no 2_657
H22 H27A 2.5098 no 2_657
H22 H27B 3.5934 no 2_657
H23 C20 3.4192 no 2_557
H23 H20A 2.6677 no 2_557
H23 H20C 3.3123 no 2_557
H23 H24 3.3621 no 2_557
H23 H27A 3.0608 no 2_657
H23 H33 3.4419 no 2_657
H23 H36 3.3634 no 2_647
H23 H37 3.1781 no 2_647
H24 C23 3.3347 no 2_557
H24 C24 2.9677 no 2_557
H24 C33 3.2653 no 1_455
H24 C34 3.1330 no 1_455
H24 H23 3.3621 no 2_557
H24 H24 2.7345 no 2_557
H24 H33 2.7729 no 1_455
H24 H34 2.5042 no 1_455
H24 H36 3.3207 no 2_647
H24 H40C 3.2608 no 1_455
H25 O4 3.4969 no .
H25 O9 2.5811 no 1_455
H25 C19 3.3497 no .
H25 C20 3.4852 no .
H25 C38 3.5474 no 1_455
H25 C39 3.4897 no 1_455
H25 C40 3.3320 no 1_455
H25 H19B 2.6317 no .
H25 H20C 2.9670 no .
H25 H33 3.4938 no 1_455
H25 H39A 2.8888 no 1_455
H25 H40A 3.4091 no 1_455
H25 H40C 2.7210 no 1_455
H26 O1 2.6939 no .
H26 O4 3.1638 no .
H26 O5 3.3582 no .
H26 C8 3.3111 no .
H26 C18 2.9876 no .
H26 H7A 3.0422 no .
H26 H19B 3.5360 no .
H26 H20C 3.4477 no .
H27A C22 3.0375 no 2_657
H27A C23 3.3246 no 2_657
H27A H22 2.5098 no 2_657
H27A H23 3.0608 no 2_657
H27B O1 2.9109 no .
H27B O2 3.2457 no .
H27B C11 3.4926 no .
H27B H2 2.9070 no .
H27B H22 3.5934 no 2_657
H33 C23 3.4667 no 2_657
H33 C24 3.5811 no 1_655
H33 H23 3.4419 no 2_657
H33 H24 2.7729 no 1_655
H33 H25 3.4938 no 1_655
H34 C20 3.3620 no 2_657
H34 C21 3.5952 no 2_657
H34 C23 3.5207 no 2_657
H34 C24 3.4047 no 1_655
H34 C24 3.3670 no 2_657
H34 C25 3.3066 no 2_657
H34 C26 3.4140 no 2_657
H34 H20C 2.4669 no 2_657
H34 H24 2.5042 no 1_655
H35 O2 3.4981 no 2_657
H35 C20 3.3343 no 2_657
H35 C40 3.0288 no 2_747
H35 H20B 3.0375 no 2_657
H35 H20C 2.7360 no 2_657
H35 H40A 3.3308 no 2_747
H35 H40B 2.4801 no 2_747
H35 H40C 2.8401 no 2_747
H36 O8 3.0233 no 2_647
H36 C23 3.2335 no 2_647
H36 C24 3.2170 no 2_647
H36 C40 3.5445 no 2_747
H36 H8 3.1964 no 2_647
H36 H23 3.3634 no 2_647
H36 H24 3.3207 no 2_647
H36 H37 3.2680 no 2_647
H36 H40A 3.4439 no 2_747
H36 H40C 3.0096 no 2_747
H37 C20 3.5452 no 1_645
H37 C36 3.5183 no 2_647
H37 C37 3.3373 no 2_647
H37 H20A 2.8714 no 1_645
H37 H20B 3.4156 no 1_645
H37 H23 3.1781 no 2_647
H37 H36 3.2680 no 2_647
H37 H37 2.9172 no 2_647
H39A O4 2.7004 no 1_655
H39A C3 3.5341 no .
H39A H3 2.7205 no .
H39A H5 3.2575 no 2_756
H39A H19B 3.1055 no 1_655
H39A H25 2.8888 no 1_655
H39B O3 3.0588 no 1_645
H39B C10 3.5230 no 1_645
H39B C15 3.5124 no 2_656
H39B C16 3.2540 no 2_656
H39B H3 3.3848 no .
H39B H3A 3.3168 no 1_645
H39B H5 2.7462 no 2_756
H39B H15 3.0354 no 2_656
H39B H16 2.4899 no 2_656
H40A O2 3.1314 no 1_645
H40A O3 2.8902 no 1_645
H40A O7 2.6544 no 1_655
H40A C10 3.3029 no 1_645
H40A C11 3.3487 no 1_645
H40A C31 3.2912 no 1_655
H40A H3A 2.5423 no 1_645
H40A H8 3.1817 no 1_655
H40A H25 3.4091 no 1_655
H40A H35 3.3308 no 2_747
H40A H36 3.4439 no 2_747
H40B O2 3.3576 no 1_645
H40B O3 3.4841 no 1_645
H40B O5 3.3124 no 1_645
H40B C10 3.3398 no 1_645
H40B C11 3.2537 no 1_645
H40B C20 3.4699 no 1_645
H40B C35 3.3768 no 2_747
H40B H3A 3.4368 no 1_645
H40B H20B 2.7249 no 1_645
H40B H20C 3.4971 no 1_645
H40B H35 2.4801 no 2_747
H40C C24 3.3490 no 1_655
H40C C25 3.0409 no 1_655
H40C C35 3.4679 no 2_747
H40C C36 3.5575 no 2_747
H40C H24 3.2608 no 1_655
H40C H25 2.7210 no 1_655
H40C H35 2.8401 no 2_747
H40C H36 3.0096 no 2_747

loop_
_geom_hbond_atom_site_label_D
_geom_hbond_atom_site_label_H
_geom_hbond_atom_site_label_A
_geom_hbond_site_symmetry_A
_geom_hbond_distance_DA
_geom_hbond_distance_DH
_geom_hbond_distance_HA
_geom_hbond_angle_DHA
_geom_hbond_publ_flag
O3 H3A O2 . 2.9426(18) 0.840 2.559 109.1 no
O3 H3A O7 1_565 2.741(2) 0.840 1.946 157.5 no
O8 H8 O2 1_545 2.641(2) 0.840 1.849 156.5 no
O8 H8 O7 . 2.9418(18) 0.840 2.559 109.0 no

loop_
_geom_torsion_atom_site_label_1
_geom_torsion_atom_site_label_2
_geom_torsion_atom_site_label_3
_geom_torsion_atom_site_label_4
_geom_torsion
_geom_torsion_publ_flag
C8 O1 C11 O2 -177.97(15) no
C8 O1 C11 C10 1.39(18) no
C11 O1 C8 C7 119.85(15) no
C11 O1 C8 C9 -1.56(17) no
C11 O1 C8 C18 -122.29(14) no
C18 O5 C19 C20 142.91(17) no
C19 O5 C18 O4 4.3(3) no
C19 O5 C18 C8 -174.79(14) no
C28 O6 C31 O7 178.65(14) no
C28 O6 C31 C30 -1.18(16) no
C31 O6 C28 C27 -119.72(14) no
C31 O6 C28 C29 1.86(15) no
C31 O6 C28 C38 121.00(13) no
C38 O10 C39 C40 88.84(18) no
C39 O10 C38 O9 6.1(3) no
C39 O10 C38 C28 -173.17(12) no
C2 C1 C6 C5 1.4(3) no
C6 C1 C2 C3 -0.4(3) no
C2 C1 C7 C8 84.5(2) no
C7 C1 C2 C3 179.28(17) no
C6 C1 C7 C8 -95.9(2) no
C7 C1 C6 C5 -178.25(16) no
C1 C2 C3 C4 -0.7(3) no
C2 C3 C4 C5 0.9(3) no
C3 C4 C5 C6 0.2(3) no
C4 C5 C6 C1 -1.3(3) no
C1 C7 C8 O1 -64.0(2) no
C1 C7 C8 C9 51.3(2) no
C1 C7 C8 C18 -177.86(14) no
O1 C8 C9 C10 1.13(17) no
O1 C8 C9 C12 177.42(13) no
O1 C8 C18 O4 -120.1(2) no
O1 C8 C18 O5 59.06(19) no
C7 C8 C9 C10 -115.73(18) no
C7 C8 C9 C12 60.6(2) no
C7 C8 C18 O4 -4.7(3) no
C7 C8 C18 O5 174.47(15) no
C9 C8 C18 O4 125.9(2) no
C9 C8 C18 O5 -54.9(2) no
C18 C8 C9 C10 115.24(18) no
C18 C8 C9 C12 -68.5(2) no
C8 C9 C10 O3 179.22(15) no
C8 C9 C10 C11 -0.35(19) no
C8 C9 C12 C13 -161.15(15) no
C8 C9 C12 C17 16.0(2) no
C10 C9 C12 C13 14.2(3) no
C10 C9 C12 C17 -168.62(17) no
C12 C9 C10 O3 3.3(3) no
C12 C9 C10 C11 -176.28(16) no
O3 C10 C11 O1 179.75(14) no
O3 C10 C11 O2 -1.0(3) no
C9 C10 C11 O1 -0.6(2) no
C9 C10 C11 O2 178.64(18) no
C9 C12 C13 C14 176.89(14) no
C9 C12 C17 C16 -176.73(15) no
C13 C12 C17 C16 0.5(3) no
C17 C12 C13 C14 -0.4(3) no
C12 C13 C14 C15 0.4(3) no
C13 C14 C15 C16 -0.5(3) no
C14 C15 C16 C17 0.6(3) no
C15 C16 C17 C12 -0.6(3) no
C22 C21 C26 C25 -1.0(3) no
C26 C21 C22 C23 0.8(3) no
C22 C21 C27 C28 95.5(2) no
C27 C21 C22 C23 -176.85(16) no
C26 C21 C27 C28 -82.1(2) no
C27 C21 C26 C25 176.62(16) no
C21 C22 C23 C24 0.2(3) no
C22 C23 C24 C25 -1.1(3) no
C23 C24 C25 C26 0.9(3) no
C24 C25 C26 C21 0.2(3) no
C21 C27 C28 O6 67.96(18) no
C21 C27 C28 C29 -47.2(2) no
C21 C27 C28 C38 -176.00(13) no
O6 C28 C29 C30 -1.88(16) no
O6 C28 C29 C32 -177.73(12) no
O6 C28 C38 O9 126.47(17) no
O6 C28 C38 O10 -54.27(18) no
C27 C28 C29 C30 115.11(17) no
C27 C28 C29 C32 -60.7(2) no
C27 C28 C38 O9 9.8(2) no
C27 C28 C38 O10 -170.97(13) no
C29 C28 C38 O9 -119.88(19) no
C29 C28 C38 O10 59.4(2) no
C38 C28 C29 C30 -116.73(16) no
C38 C28 C29 C32 67.4(2) no
C28 C29 C30 O8 -177.49(15) no
C28 C29 C30 C31 1.25(18) no
C28 C29 C32 C33 -12.7(2) no
C28 C29 C32 C37 164.82(14) no
C30 C29 C32 C33 172.39(16) no
C30 C29 C32 C37 -10.1(3) no
C32 C29 C30 O8 -1.9(3) no
C32 C29 C30 C31 176.79(15) no
O8 C30 C31 O6 178.74(14) no
O8 C30 C31 O7 -1.1(3) no
C29 C30 C31 O6 -0.09(19) no
C29 C30 C31 O7 -179.91(16) no
C29 C32 C33 C34 175.54(14) no
C29 C32 C37 C36 -176.61(14) no
C33 C32 C37 C36 1.0(2) no
C37 C32 C33 C34 -2.1(3) no
C32 C33 C34 C35 1.3(3) no
C33 C34 C35 C36 0.7(3) no
C34 C35 C36 C37 -1.7(3) no
C35 C36 C37 C32 0.9(3) no
